data_9004353
loop_
_publ_author_name
'Oberti, R.'
'Sardone, N.'
'Hawthorne, F. C.'
'Raudsepp, M.'
'Turnock, A. C.'

_publ_section_title
;
 Synthesis and crystal-structure refinement of synthetic fluor-pargasite
 Sample FP2  [note: ideal = NaCa2(Mg4Al)(Si6Al2)O22(OH)2]
;
_journal_name_full 'The Canadian Mineralogist'
_journal_page_first 25
_journal_page_last 31
_journal_volume 33
_journal_year 1995
_chemical_compound_source Synthetic
_chemical_formula_sum 'Al3.058 Ca2.2 F2 Fe2 Mg8.062 Na0.8 O22 Si5.88'
_chemical_name_mineral Fluoropargasite
_space_group_IT_number 12
_symmetry_space_group_name_Hall '-C 2y'
_symmetry_space_group_name_H-M 'C 1 2/m 1'
_cell_angle_alpha 90
_cell_angle_beta 105.30
_cell_angle_gamma 90
_cell_length_a 9.808
_cell_length_b 17.868
_cell_length_c 5.297
_cell_formula_units_Z 2
_cell_volume 895.395
_database_code_amcsd 0005426
_exptl_crystal_density_diffrn 3.901
_cod_original_formula_sum 'Si5.88 Al3.058 Mg8.062 Fe2 Ca2.2 Na.8 O22 F2'
_cod_database_code 9004353

loop_
_space_group_symop_operation_xyz
x,y,z
1/2+x,1/2+y,z
x,-y,z
1/2+x,1/2-y,z
-x,y,-z
1/2-x,1/2+y,-z
-x,-y,-z
1/2-x,1/2-y,-z

loop_
_atom_site_label
_atom_site_fract_x
_atom_site_fract_y
_atom_site_fract_z
_atom_site_occupancy
_atom_site_U_iso_or_equiv
SiT1 0.28210 0.08560 0.30490 0.50000 0.00557
AlT1 0.28210 0.08560 0.30490 0.50000 0.00557
SiT2 0.29170 0.17360 0.81630 0.97000 0.00621
AlT2 0.29170 0.17360 0.81630 0.03000 0.00621
MgM1 0.00000 0.08970 0.50000 1.00000 0.00633
AlM2 0.00000 0.17540 0.00000 0.46900 0.00684
MgM2 0.00000 0.17540 0.00000 0.53100 0.00684
MgM3 0.00000 0.00000 0.00000 1.00000 0.00608
FeM4 0.00000 0.27970 0.50000 1.00000 0.00887
MgM4 0.00000 0.27970 0.50000 1.00000 0.00887
CaM4 0.00000 0.27970 0.50000 1.00000 0.00887
MgM4* 0.00000 0.25870 0.50000 1.00000 0.01482
NaA 0.00000 0.50000 0.00000 0.16000 0.04648
CaA 0.00000 0.50000 0.00000 0.04000 0.04648
NaA(m) 0.04320 0.50000 0.09580 0.16000 0.03407
CaA(m) 0.04320 0.50000 0.09580 0.04000 0.03407
NaA(2) 0.00000 0.47130 0.00000 0.16000 0.01684
CaA(2) 0.00000 0.47130 0.00000 0.04000 0.01684
O1 0.10640 0.08790 0.21550 1.00000 0.00899
O2 0.11830 0.17260 0.73770 1.00000 0.00874
F3 0.10440 0.00000 0.71200 1.00000 0.00925
O4 0.36780 0.25230 0.79040 1.00000 0.01153
O5 0.35360 0.14140 0.11680 1.00000 0.01203
O6 0.34560 0.11650 0.61340 1.00000 0.01241
O7 0.34420 0.00000 0.27620 1.00000 0.01305

loop_
_cod_related_entry_id
_cod_related_entry_database
_cod_related_entry_code
1 AMCSD 0005426
